data_7241402
loop_
_publ_author_name
'Kazin, Pavel E.'
'Zykin, Mikhail A.'
'Trusov, Lev A.'
'Vasiliev, Alexander V.'
'Kremer, Reinhard K.'
'Dinnebier, Robert E.'
'Jansen, Martin'

_publ_section_title
;
 Dysprosium magnesium silicate apatite featuring field and temperature
 stable slow magnetization relaxation
;
_journal_issue 62
_journal_name_full 'RSC Advances'
_journal_page_first 37588
_journal_page_last 37595
_journal_paper_doi 10.1039/D0RA07069F
_journal_volume 10
_journal_year 2020
_chemical_formula_sum 'Dy4 Mg O13 Si3'
_chemical_formula_weight 966.58
_space_group_IT_number 176
_space_group_name_Hall '-P 6c'
_space_group_name_H-M_alt 'P 63/m'
_symmetry_cell_setting hexagonal
_symmetry_Int_Tables_number 176
_symmetry_space_group_name_Hall '-P 6c'
_symmetry_space_group_name_H-M 'P 63/m'
_audit_update_record
;
2020-07-07 deposited with the CCDC.	2020-10-07 downloaded from the CCDC.
;
_cell_angle_alpha 90
_cell_angle_beta 90
_cell_angle_gamma 120
_cell_formula_units_Z 2
_cell_length_a 9.3081(2)
_cell_length_b 9.3081(2)
_cell_length_c 6.67419(18)
_cell_measurement_temperature 293
_cell_volume 500.78(2)
_diffrn_ambient_temperature 293
_diffrn_detector Lynx-Eye
_diffrn_detector_type 'position-sensitive detector'
_diffrn_measurement_device_type 'D8 Bruker-Advance powder diffractometer'
_diffrn_radiation_probe x-ray
_diffrn_radiation_type 'Cu Kalpha1'
_diffrn_radiation_wavelength 1.5406
_exptl_absorpt_coefficient_mu 154.199
_exptl_crystal_density_diffrn 6.4099
_exptl_crystal_description powder
_exptl_crystal_F_000 844
_exptl_crystal_preparation 'Magnetic properties'
_pd_char_colour white
_pd_instr_location ' ?'
_pd_meas_2theta_range_inc 0.007
_pd_meas_2theta_range_max 119.998
_pd_meas_2theta_range_min 10.000
_pd_meas_number_of_points 16749
_pd_proc_2theta_range_inc 0.007
_pd_proc_2theta_range_max 119.998
_pd_proc_2theta_range_min 10
_pd_proc_ls_background_function '35 Legendre polynoms'
_pd_proc_ls_pref_orient_corr none
_pd_proc_ls_profile_function Pseudo-Voigt
_pd_proc_ls_prof_R_factor 0.0074
_pd_proc_ls_prof_wR_expected 0.0070
_pd_proc_ls_prof_wR_factor 0.0100
_refine_diff_density_max 0.84
_refine_diff_density_min -1.28
_refine_ls_goodness_of_fit_all 1.43
_refine_ls_number_constraints 2
_refine_ls_number_parameters 64
_refine_ls_number_restraints 0
_refine_ls_R_factor_all 0.0294
_refine_ls_R_factor_gt 0.0282
_refine_ls_shift/su_max 0.0073
_refine_ls_shift/su_mean 0.0010
_refine_ls_weighting_scheme sigma
_refine_ls_wR_factor_all 0.0318
_refine_ls_wR_factor_gt 0.0317
_cod_data_source_file d0ra07069f2.cif
_cod_data_source_block I
_cod_depositor_comments
;
The following automatic conversions were performed:

data item '_diffrn_radiation_probe' value 'X-ray' was changed to
'x-ray' in accordance with the
/home/data/users/saulius/crontab/automatic-downloads/rss-feeds/RSC/lib/dictionaries/cif_core.dic
dictionary named 'cif_core.dic' version 2.4.2 last updated on
2011-04-26.

Automatic conversion script
Id: cif_fix_values 7556 2019-12-06 15:28:31Z antanas 
;
_cod_original_cell_volume 500.79(2)
_cod_database_code 7241402

loop_
_space_group_symop_id
_space_group_symop_operation_xyz
1 x,y,z
2 -y,x-y,z
3 -x+y,-x,z
4 -x,-y,z+1/2
5 y,-x+y,z+1/2
6 x-y,x,z+1/2
7 -x,-y,-z
8 y,-x+y,-z
9 x-y,x,-z
10 x,y,-z+1/2
11 -y,x-y,-z+1/2
12 -x+y,-x,-z+1/2

loop_
_atom_site_label
_atom_site_type_symbol
_atom_site_fract_x
_atom_site_fract_y
_atom_site_fract_z
_atom_site_adp_type
_atom_site_U_iso_or_equiv
_atom_site_site_symmetry_multiplicity
_atom_site_occupancy
_atom_site_calc_flag
_atom_site_refinement_flags
_atom_site_disorder_assembly
_atom_site_disorder_group
Dy1 Dy 0.333333 0.666667 -0.0058(8) Uiso 0.0088(6) 4 0.542(3) d . . .
Mg1 Mg 0.333333 0.666667 -0.0058(8) Uiso 0.0088(6) 4 0.458(3) d . . .
Dy2 Dy 0.0070(3) 0.23807(17) 0.25 Uiso 0.0088(6) 6 0.972 d . . .
Mg2 Mg 0.0070(3) 0.23807(17) 0.25 Uiso 0.0088(6) 6 0.028 d . . .
Si1 Si 0.4044(7) 0.3774(8) 0.25 Uiso 0.0141(18) 6 1 d . . .
O1 O 0.3268(13) 0.4988(14) 0.25 Uiso 0.023(2) 6 1 d . . .
O2 O 0.6053(14) 0.4744(11) 0.25 Uiso 0.023(2) 6 1 d . . .
O3 O 0.3356(7) 0.2499(7) 0.0665(8) Uiso 0.023(2) 12 1 d . . .
O4 O 0 0 0.25 Uiso 0.023(2) 2 1 d . . .

loop_
_atom_site_aniso_label
_atom_site_aniso_type_symbol
_atom_site_aniso_U_11
_atom_site_aniso_U_22
_atom_site_aniso_U_33
_atom_site_aniso_U_12
_atom_site_aniso_U_13
_atom_site_aniso_U_23
? ? ? ? ? ? ? ?

loop_
_atom_type_symbol
_atom_type_scat_dispersion_real
_atom_type_scat_dispersion_imag
_atom_type_scat_source
Dy -9.6710 9.8128 'International Tables Vol C tables 4.2.6.8 and 6.1.1.1'
Mg 0.1756 0.1813 'International Tables Vol C tables 4.2.6.8 and 6.1.1.1'
O 0.0516 0.0335 'International Tables Vol C tables 4.2.6.8 and 6.1.1.1'
Si 0.2588 0.3360 'International Tables Vol C tables 4.2.6.8 and 6.1.1.1'

loop_
_exptl_crystal_face_index_h
_exptl_crystal_face_index_k
_exptl_crystal_face_index_l
_exptl_crystal_face_perp_dist
? ? ? ?

loop_
_geom_angle_atom_site_label_1
_geom_angle_atom_site_label_2
_geom_angle_atom_site_label_3
_geom_angle_site_symmetry_1
_geom_angle_site_symmetry_2
_geom_angle_site_symmetry_3
_geom_angle
_geom_angle_publ_flag
O1 Dy1 O1 . . 2_665 70.7(4) ?
O1 Dy1 O1 . . 3_565 70.7(5) ?
O1 Dy1 O2 . . 4_664 93.8(4) ?
O1 Dy1 O2 . . 5_564 151.8(4) ?
O1 Dy1 O2 . . 6_554 127.5(3) ?
O1 Dy1 O3 . . 7_665 87.0(3) ?
O1 Dy1 O3 . . 8_565 138.0(4) ?
O1 Dy1 O3 . . 9_555 68.4(2) ?
O1 Dy1 O1 2_665 . 3_565 70.7(4) ?
O1 Dy1 O2 2_665 . 4_664 127.5(5) ?
O1 Dy1 O2 2_665 . 5_564 93.8(3) ?
O1 Dy1 O2 2_665 . 6_554 151.8(6) ?
O1 Dy1 O3 2_665 . 7_665 68.4(4) ?
O1 Dy1 O3 2_665 . 8_565 87.0(5) ?
O1 Dy1 O3 2_665 . 9_555 138.0(4) ?
O1 Dy1 O2 3_565 . 4_664 151.8(3) ?
O1 Dy1 O2 3_565 . 5_564 127.5(5) ?
O1 Dy1 O2 3_565 . 6_554 93.8(5) ?
O1 Dy1 O3 3_565 . 7_665 138.0(4) ?
O1 Dy1 O3 3_565 . 8_565 68.4(4) ?
O1 Dy1 O3 3_565 . 9_555 87.0(3) ?
O2 Dy1 O2 4_664 . 5_564 76.7(4) ?
O2 Dy1 O2 4_664 . 6_554 76.7(5) ?
O2 Dy1 O3 4_664 . 7_665 60.8(3) ?
O2 Dy1 O3 4_664 . 8_565 127.4(3) ?
O2 Dy1 O3 4_664 . 9_555 65.1(3) ?
O2 Dy1 O2 5_564 . 6_554 76.7(3) ?
O2 Dy1 O3 5_564 . 7_665 65.1(4) ?
O2 Dy1 O3 5_564 . 8_565 60.8(4) ?
O2 Dy1 O3 5_564 . 9_555 127.4(3) ?
O2 Dy1 O3 6_554 . 7_665 127.4(4) ?
O2 Dy1 O3 6_554 . 8_565 65.1(4) ?
O2 Dy1 O3 6_554 . 9_555 60.8(3) ?
O3 Dy1 O3 7_665 . 8_565 117.95(19) ?
O3 Dy1 O3 7_665 . 9_555 118.0(3) ?
O3 Dy1 O3 8_565 . 9_555 118.0(2) ?
O1 Mg1 O1 . . 2_665 70.7(4) ?
O1 Mg1 O1 . . 3_565 70.7(5) ?
O1 Mg1 O2 . . 4_664 93.8(4) ?
O1 Mg1 O2 . . 5_564 151.8(4) ?
O1 Mg1 O2 . . 6_554 127.5(3) ?
O1 Mg1 O3 . . 7_665 87.0(3) ?
O1 Mg1 O3 . . 8_565 138.0(4) ?
O1 Mg1 O3 . . 9_555 68.4(2) ?
O1 Mg1 O1 2_665 . 3_565 70.7(4) ?
O1 Mg1 O2 2_665 . 4_664 127.5(5) ?
O1 Mg1 O2 2_665 . 5_564 93.8(3) ?
O1 Mg1 O2 2_665 . 6_554 151.8(6) ?
O1 Mg1 O3 2_665 . 7_665 68.4(4) ?
O1 Mg1 O3 2_665 . 8_565 87.0(5) ?
O1 Mg1 O3 2_665 . 9_555 138.0(4) ?
O1 Mg1 O2 3_565 . 4_664 151.8(3) ?
O1 Mg1 O2 3_565 . 5_564 127.5(5) ?
O1 Mg1 O2 3_565 . 6_554 93.8(5) ?
O1 Mg1 O3 3_565 . 7_665 138.0(4) ?
O1 Mg1 O3 3_565 . 8_565 68.4(4) ?
O1 Mg1 O3 3_565 . 9_555 87.0(3) ?
O2 Mg1 O2 4_664 . 5_564 76.7(4) ?
O2 Mg1 O2 4_664 . 6_554 76.7(5) ?
O2 Mg1 O3 4_664 . 7_665 60.8(3) ?
O2 Mg1 O3 4_664 . 8_565 127.4(3) ?
O2 Mg1 O3 4_664 . 9_555 65.1(3) ?
O2 Mg1 O2 5_564 . 6_554 76.7(3) ?
O2 Mg1 O3 5_564 . 7_665 65.1(4) ?
O2 Mg1 O3 5_564 . 8_565 60.8(4) ?
O2 Mg1 O3 5_564 . 9_555 127.4(3) ?
O2 Mg1 O3 6_554 . 7_665 127.4(4) ?
O2 Mg1 O3 6_554 . 8_565 65.1(4) ?
O2 Mg1 O3 6_554 . 9_555 60.8(3) ?
O3 Mg1 O3 7_665 . 8_565 117.95(19) ?
O3 Mg1 O3 7_665 . 9_555 118.0(3) ?
O3 Mg1 O3 8_565 . 9_555 118.0(2) ?
O1 Dy2 O2 . . 3_565 97.9(4) ?
O1 Dy2 O3 . . 2_555 146.81(19) ?
O1 Dy2 O3 . . 6_555 69.88(18) ?
O1 Dy2 O3 . . 9_555 69.88(18) ?
O1 Dy2 O3 . . 11_555 146.81(19) ?
O1 Dy2 O4 . . . 111.5(3) ?
O2 Dy2 O3 3_565 . 2_555 71.4(3) ?
O2 Dy2 O3 3_565 . 6_555 85.4(3) ?
O2 Dy2 O3 3_565 . 9_555 85.4(3) ?
O2 Dy2 O3 3_565 . 11_555 71.4(3) ?
O2 Dy2 O4 3_565 . . 150.6(3) ?
O3 Dy2 O3 2_555 . 6_555 137.1(3) ?
O3 Dy2 O3 2_555 . 9_555 77.9(2) ?
O3 Dy2 O3 2_555 . 11_555 60.92(19) ?
O3 Dy2 O4 2_555 . . 83.4(3) ?
O3 Dy2 O3 6_555 . 9_555 136.9(2) ?
O3 Dy2 O3 6_555 . 11_555 77.9(2) ?
O3 Dy2 O4 6_555 . . 104.2(2) ?
O3 Dy2 O3 9_555 . 11_555 137.1(3) ?
O3 Dy2 O4 9_555 . . 104.2(2) ?
O3 Dy2 O4 11_555 . . 83.4(3) ?
O1 Mg2 O2 . . 3_565 97.9(4) ?
O1 Mg2 O3 . . 2_555 146.81(19) ?
O1 Mg2 O3 . . 6_555 69.88(18) ?
O1 Mg2 O3 . . 9_555 69.88(18) ?
O1 Mg2 O3 . . 11_555 146.81(19) ?
O1 Mg2 O4 . . . 111.5(3) ?
O2 Mg2 O3 3_565 . 2_555 71.4(3) ?
O2 Mg2 O3 3_565 . 6_555 85.4(3) ?
O2 Mg2 O3 3_565 . 9_555 85.4(3) ?
O2 Mg2 O3 3_565 . 11_555 71.4(3) ?
O2 Mg2 O4 3_565 . . 150.6(3) ?
O3 Mg2 O3 2_555 . 6_555 137.1(3) ?
O3 Mg2 O3 2_555 . 9_555 77.9(2) ?
O3 Mg2 O3 2_555 . 11_555 60.92(19) ?
O3 Mg2 O4 2_555 . . 83.4(3) ?
O3 Mg2 O3 6_555 . 9_555 136.9(2) ?
O3 Mg2 O3 6_555 . 11_555 77.9(2) ?
O3 Mg2 O4 6_555 . . 104.2(2) ?
O3 Mg2 O3 9_555 . 11_555 137.1(3) ?
O3 Mg2 O4 9_555 . . 104.2(2) ?
O3 Mg2 O4 11_555 . . 83.4(3) ?
O1 Si1 O2 . . . 113.9(6) ?
O1 Si1 O3 . . . 111.4(5) ?
O1 Si1 O3 . . 10_555 111.4(5) ?
O2 Si1 O3 . . . 109.6(5) ?
O2 Si1 O3 . . 10_555 109.6(5) ?
O3 Si1 O3 . . 10_555 99.9(4) ?

loop_
_geom_bond_atom_site_label_1
_geom_bond_atom_site_label_2
_geom_bond_site_symmetry_1
_geom_bond_site_symmetry_2
_geom_bond_distance
_geom_bond_publ_flag
Dy1 O1 . . 2.294(10) ?
Dy1 O1 . 2_665 2.294(8) ?
Dy1 O1 . 3_565 2.294(13) ?
Dy1 O2 . 4_664 2.336(11) ?
Dy1 O2 . 5_564 2.336(10) ?
Dy1 O2 . 6_554 2.336(12) ?
Dy1 O3 . 7_665 2.806(7) ?
Dy1 O3 . 8_565 2.806(11) ?
Dy1 O3 . 9_555 2.806(6) ?
Mg1 O1 . . 2.294(10) ?
Mg1 O1 . 2_665 2.294(8) ?
Mg1 O1 . 3_565 2.294(13) ?
Mg1 O2 . 4_664 2.336(11) ?
Mg1 O2 . 5_564 2.336(10) ?
Mg1 O2 . 6_554 2.336(12) ?
Mg1 O3 . 7_665 2.806(7) ?
Mg1 O3 . 8_565 2.806(11) ?
Mg1 O3 . 9_555 2.806(6) ?
Dy2 O1 . . 2.743(9) ?
Dy2 O2 . 3_565 2.376(19) ?
Dy2 O3 . 2_555 2.416(6) ?
Dy2 O3 . 6_555 2.271(5) ?
Dy2 O3 . 9_555 2.271(5) ?
Dy2 O3 . 11_555 2.416(6) ?
Dy2 O4 . . 2.184(2) ?
Mg2 O1 . . 2.743(9) ?
Mg2 O2 . 3_565 2.376(19) ?
Mg2 O3 . 2_555 2.416(6) ?
Mg2 O3 . 6_555 2.271(5) ?
Mg2 O3 . 9_555 2.271(5) ?
Mg2 O3 . 11_555 2.416(6) ?
Mg2 O4 . . 2.184(2) ?
Si1 O1 . . 1.617(17) ?
Si1 O2 . . 1.620(13) ?
Si1 O3 . . 1.600(7) ?
Si1 O3 . 10_555 1.600(7) ?

loop_
_geom_hbond_atom_site_label_D
_geom_hbond_atom_site_label_H
_geom_hbond_atom_site_label_A
_geom_hbond_site_symmetry_D
_geom_hbond_site_symmetry_H
_geom_hbond_site_symmetry_A
_geom_hbond_distance_DH
_geom_hbond_distance_HA
_geom_hbond_distance_DA
_geom_hbond_angle_DHA
_geom_hbond_publ_flag
? ? ? ? ? ? ? ? ? ? ?

loop_
_geom_torsion_atom_site_label_1
_geom_torsion_atom_site_label_2
_geom_torsion_atom_site_label_3
_geom_torsion_atom_site_label_4
_geom_torsion_site_symmetry_1
_geom_torsion_site_symmetry_2
_geom_torsion_site_symmetry_3
_geom_torsion_site_symmetry_4
_geom_torsion
_geom_torsion_publ_flag
? ? ? ? ? ? ? ? ? ?

loop_
_restr_angle_atom_site_label_1
_restr_angle_site_symmetry_1
_restr_angle_atom_site_label_2
_restr_angle_site_symmetry_2
_restr_angle_atom_site_label_3
_restr_angle_site_symmetry_3
_restr_angle_target
_restr_angle_target_weight_param
? ? ? ? ? ? ? ?

loop_
_restr_distance_atom_site_label_1
_restr_distance_site_symmetry_1
_restr_distance_atom_site_label_2
_restr_distance_site_symmetry_2
_restr_distance_target
_restr_distance_target_weight_param
? ? ? ? ? ?

loop_
_restr_equal_angle_atom_site_label_1
_restr_equal_angle_site_symmetry_1
_restr_equal_angle_atom_site_label_2
_restr_equal_angle_site_symmetry_2
_restr_equal_angle_atom_site_label_3
_restr_equal_angle_site_symmetry_3
_restr_equal_angle_class_class_id
_restr_equal_angle_class_target_weight_param
? ? ? ? ? ? ? ?

loop_
_restr_equal_distance_atom_site_label_1
_restr_equal_distance_site_symmetry_1
_restr_equal_distance_atom_site_label_2
_restr_equal_distance_site_symmetry_2
_restr_equal_distance_class_class_id
_restr_equal_distance_class_target_weight_param
? ? ? ? ? ?

loop_
_restr_equal_torsion_atom_site_label_1
_restr_equal_torsion_site_symmetry_1
_restr_equal_torsion_atom_site_label_2
_restr_equal_torsion_site_symmetry_2
_restr_equal_torsion_atom_site_label_3
_restr_equal_torsion_site_symmetry_3
_restr_equal_torsion_atom_site_label_4
_restr_equal_torsion_site_symmetry_4
_restr_equal_torsion_class_class_id
_restr_equal_torsion_class_target_weight_param
? ? ? ? ? ? ? ? ? ?

loop_
_restr_torsion_atom_site_label_1
_restr_torsion_site_symmetry_1
_restr_torsion_atom_site_label_2
_restr_torsion_site_symmetry_2
_restr_torsion_atom_site_label_3
_restr_torsion_site_symmetry_3
_restr_torsion_atom_site_label_4
_restr_torsion_site_symmetry_4
_restr_torsion_angle_target
_restr_torsion_weight_param
? ? ? ? ? ? ? ? ? ?

loop_
_jana_atom_site_adp_c_label
_jana_atom_site_adp_c_type_symbol
_jana_atom_site_adp_c_111
_jana_atom_site_adp_c_112
_jana_atom_site_adp_c_113
_jana_atom_site_adp_c_122
_jana_atom_site_adp_c_123
_jana_atom_site_adp_c_133
_jana_atom_site_adp_c_222
_jana_atom_site_adp_c_223
_jana_atom_site_adp_c_233
_jana_atom_site_adp_c_333
? ? ? ? ? ? ? ? ? ? ? ?

loop_
_jana_atom_site_adp_d_label
_jana_atom_site_adp_d_type_symbol
_jana_atom_site_adp_d_1111
_jana_atom_site_adp_d_1112
_jana_atom_site_adp_d_1113
_jana_atom_site_adp_d_1122
_jana_atom_site_adp_d_1123
_jana_atom_site_adp_d_1133
_jana_atom_site_adp_d_1222
_jana_atom_site_adp_d_1223
_jana_atom_site_adp_d_1233
_jana_atom_site_adp_d_1333
_jana_atom_site_adp_d_2222
_jana_atom_site_adp_d_2223
_jana_atom_site_adp_d_2233
_jana_atom_site_adp_d_2333
_jana_atom_site_adp_d_3333
? ? ? ? ? ? ? ? ? ? ? ? ? ? ? ? ?

loop_
_jana_atom_site_adp_e_label
_jana_atom_site_adp_e_type_symbol
_jana_atom_site_adp_e_11111
_jana_atom_site_adp_e_11112
_jana_atom_site_adp_e_11113
_jana_atom_site_adp_e_11122
_jana_atom_site_adp_e_11123
_jana_atom_site_adp_e_11133
_jana_atom_site_adp_e_11222
_jana_atom_site_adp_e_11223
_jana_atom_site_adp_e_11233
_jana_atom_site_adp_e_11333
_jana_atom_site_adp_e_12222
_jana_atom_site_adp_e_12223
_jana_atom_site_adp_e_12233
_jana_atom_site_adp_e_12333
_jana_atom_site_adp_e_13333
_jana_atom_site_adp_e_22222
_jana_atom_site_adp_e_22223
_jana_atom_site_adp_e_22233
_jana_atom_site_adp_e_22333
_jana_atom_site_adp_e_23333
_jana_atom_site_adp_e_33333
? ? ? ? ? ? ? ? ? ? ? ? ? ? ? ? ? ? ? ? ? ? ?

loop_
_jana_atom_site_adp_f_label
_jana_atom_site_adp_f_type_symbol
_jana_atom_site_adp_f_111111
_jana_atom_site_adp_f_111112
_jana_atom_site_adp_f_111113
_jana_atom_site_adp_f_111122
_jana_atom_site_adp_f_111123
_jana_atom_site_adp_f_111133
_jana_atom_site_adp_f_111222
_jana_atom_site_adp_f_111223
_jana_atom_site_adp_f_111233
_jana_atom_site_adp_f_111333
_jana_atom_site_adp_f_112222
_jana_atom_site_adp_f_112223
_jana_atom_site_adp_f_112233
_jana_atom_site_adp_f_112333
_jana_atom_site_adp_f_113333
_jana_atom_site_adp_f_122222
_jana_atom_site_adp_f_122223
_jana_atom_site_adp_f_122233
_jana_atom_site_adp_f_122333
_jana_atom_site_adp_f_123333
_jana_atom_site_adp_f_133333
_jana_atom_site_adp_f_222222
_jana_atom_site_adp_f_222223
_jana_atom_site_adp_f_222233
_jana_atom_site_adp_f_222333
_jana_atom_site_adp_f_223333
_jana_atom_site_adp_f_233333
_jana_atom_site_adp_f_333333
? ? ? ? ? ? ? ? ? ? ? ? ? ? ? ? ? ? ? ? ? ? ? ? ? ? ? ? ? ?
